data_4026184
loop_
_publ_author_name
'Siang-en Syu'
'Yu-Ting Lee'
'Yeong-Jiunn Jang'
'Wenwei Lin'

_publ_section_title
;
 Organocatalytic Tandem Three-Component Reaction of Imine, Alkyl Vinyl
 Ketone, and Imide via aza-Baylis-Hillman Reaction
;
_journal_name_full 'Journal of Organic Chemistry'
_journal_page_first 2888
_journal_page_last 2891
_journal_paper_doi 10.1021/jo102143r
_journal_volume 76
_journal_year 2011
_chemical_formula_moiety 'C26 H23 N3 O7 S'
_chemical_formula_sum 'C26 H23 N3 O7 S'
_chemical_formula_weight 521.53
_chemical_name_systematic
;
 ?
;
_space_group_IT_number 2
_symmetry_cell_setting triclinic
_symmetry_space_group_name_Hall '-P 1'
_symmetry_space_group_name_H-M 'P -1'
_atom_sites_solution_hydrogens geom
_atom_sites_solution_primary direct
_atom_sites_solution_secondary difmap
_audit_creation_method SHELXL-97
_cell_angle_alpha 105.968(2)
_cell_angle_beta 100.785(2)
_cell_angle_gamma 91.999(2)
_cell_formula_units_Z 2
_cell_length_a 7.4870(3)
_cell_length_b 12.7680(6)
_cell_length_c 13.6720(8)
_cell_measurement_reflns_used 10431
_cell_measurement_temperature 293(2)
_cell_measurement_theta_max 25.028
_cell_measurement_theta_min 2.037
_cell_volume 1229.17(11)
_computing_cell_refinement 'HKL Scalepack (Otwinowski & Minor 1997)'
_computing_data_collection 'Collect (Nonius BV, 1997-2000)'
_computing_data_reduction 'HKL Denzo and Scalepack'
_computing_molecular_graphics 'Ortep-3 for Windows (Farrugia, 1997)'
_computing_publication_material 'WinGX publication routines (Farrugia, 1999)'
_computing_structure_refinement 'SHELXL-97 (Sheldrick, 1997)'
_computing_structure_solution 'SHELXS-86 (Sheldrick, 1986)'
_diffrn_ambient_temperature 293(2)
_diffrn_detector_area_resol_mean 9
_diffrn_measured_fraction_theta_full 0.975
_diffrn_measured_fraction_theta_max 0.975
_diffrn_measurement_device_type KappaCCD
_diffrn_measurement_method 'CCD rotation images, thick slices'
_diffrn_radiation_monochromator graphite
_diffrn_radiation_source 'fine-focus sealed tube'
_diffrn_radiation_type MoK\a
_diffrn_radiation_wavelength 0.71073
_diffrn_reflns_av_R_equivalents 0.0548
_diffrn_reflns_av_sigmaI/netI 0.0666
_diffrn_reflns_limit_h_max 8
_diffrn_reflns_limit_h_min -8
_diffrn_reflns_limit_k_max 15
_diffrn_reflns_limit_k_min -13
_diffrn_reflns_limit_l_max 10
_diffrn_reflns_limit_l_min -16
_diffrn_reflns_number 7586
_diffrn_reflns_theta_full 24.98
_diffrn_reflns_theta_max 24.98
_diffrn_reflns_theta_min 2.61
_exptl_absorpt_coefficient_mu 0.184
_exptl_absorpt_correction_T_max 1.0108
_exptl_absorpt_correction_T_min 0.8654
_exptl_absorpt_correction_type multi-scan
_exptl_absorpt_process_details
;
 ?
;
_exptl_crystal_colour colorless
_exptl_crystal_density_diffrn 1.409
_exptl_crystal_description prism
_exptl_crystal_F_000 544
_exptl_crystal_size_max 0.44
_exptl_crystal_size_mid 0.28
_exptl_crystal_size_min 0.21
_refine_diff_density_max 0.278
_refine_diff_density_min -0.349
_refine_diff_density_rms 0.063
_refine_ls_extinction_method none
_refine_ls_goodness_of_fit_ref 0.978
_refine_ls_hydrogen_treatment fixed
_refine_ls_matrix_type full
_refine_ls_number_parameters 334
_refine_ls_number_reflns 4202
_refine_ls_number_restraints 0
_refine_ls_restrained_S_all 0.978
_refine_ls_R_factor_all 0.0834
_refine_ls_R_factor_gt 0.0501
_refine_ls_shift/su_max 0.000
_refine_ls_shift/su_mean 0.000
_refine_ls_structure_factor_coef Fsqd
_refine_ls_weighting_details 'calc w=1/[\s^2^(Fo^2^)+(0.0906P)^2^+0.0000P] where P=(Fo^2^+2Fc^2^)/3'
_refine_ls_weighting_scheme calc
_refine_ls_wR_factor_gt 0.1328
_refine_ls_wR_factor_ref 0.1483
_reflns_number_gt 2779
_reflns_number_total 4202
_reflns_threshold_expression >2sigma(I)
_cod_data_source_file jo102143r_si_004.cif
_cod_data_source_block 9977
_cod_original_cell_volume 1229.17(10)
_cod_database_code 4026184

loop_
_symmetry_equiv_pos_as_xyz
'x, y, z'
'-x, -y, -z'

loop_
_atom_site_label
_atom_site_type_symbol
_atom_site_fract_x
_atom_site_fract_y
_atom_site_fract_z
_atom_site_U_iso_or_equiv
_atom_site_adp_type
_atom_site_occupancy
_atom_site_symmetry_multiplicity
_atom_site_calc_flag
_atom_site_refinement_flags
S1 S 0.35313(10) 0.50538(5) 0.23527(6) 0.0584(2) Uani 1 1 d .
O1 O 0.1864(3) 0.55063(16) 0.25219(17) 0.0763(6) Uani 1 1 d .
O2 O 0.3583(3) 0.39011(13) 0.19530(16) 0.0745(6) Uani 1 1 d .
O3 O 1.0606(3) 0.91443(16) 0.56048(15) 0.0716(6) Uani 1 1 d .
O4 O 1.2296(3) 0.86818(19) 0.44764(18) 0.0959(8) Uani 1 1 d .
O5 O 0.2685(3) 0.55317(15) -0.08992(14) 0.0690(6) Uani 1 1 d .
O6 O 0.2177(3) 0.82384(19) -0.12999(17) 0.0859(7) Uani 1 1 d .
O7 O 0.8039(3) 0.87339(17) 0.05030(16) 0.0785(6) Uani 1 1 d .
N1 N 0.4246(3) 0.55615(14) 0.15151(15) 0.0490(5) Uani 1 1 d .
H1 H 0.4543 0.5127 0.0979 0.059 Uiso 1 1 calc R
N2 N 1.0814(3) 0.87192(17) 0.47227(18) 0.0582(6) Uani 1 1 d .
N3 N 0.4965(3) 0.84048(15) -0.02095(15) 0.0489(5) Uani 1 1 d .
C1 C 0.5149(4) 0.55177(19) 0.3528(2) 0.0539(7) Uani 1 1 d .
C2 C 0.4638(4) 0.6111(2) 0.4441(2) 0.0655(8) Uani 1 1 d .
H2 H 0.3424 0.6244 0.4440 0.079 Uiso 1 1 calc R
C3 C 0.5948(5) 0.6497(2) 0.5343(2) 0.0729(9) Uani 1 1 d .
H3 H 0.5594 0.6876 0.5951 0.087 Uiso 1 1 calc R
C4 C 0.7759(5) 0.6338(2) 0.5369(2) 0.0668(8) Uani 1 1 d .
C5 C 0.9188(5) 0.6792(2) 0.6349(2) 0.0925(11) Uani 1 1 d .
H5A H 1.0365 0.6597 0.6216 0.139 Uiso 1 1 calc R
H5B H 0.8911 0.6495 0.6882 0.139 Uiso 1 1 calc R
H5C H 0.9200 0.7575 0.6574 0.139 Uiso 1 1 calc R
C6 C 0.8228(4) 0.5750(2) 0.4456(2) 0.0642(8) Uani 1 1 d .
H6 H 0.9447 0.5634 0.4455 0.077 Uiso 1 1 calc R
C7 C 0.6955(4) 0.5333(2) 0.3552(2) 0.0576(7) Uani 1 1 d .
H7 H 0.7312 0.4926 0.2955 0.069 Uiso 1 1 calc R
C8 C 0.4398(3) 0.67575(17) 0.16518(18) 0.0433(6) Uani 1 1 d .
H8 H 0.3344 0.7058 0.1924 0.052 Uiso 1 1 calc R
C9 C 0.6112(3) 0.73268(17) 0.24231(17) 0.0422(6) Uani 1 1 d .
C10 C 0.5968(3) 0.80137(18) 0.33814(18) 0.0460(6) Uani 1 1 d .
H10 H 0.4819 0.8165 0.3519 0.055 Uiso 1 1 calc R
C11 C 0.7491(4) 0.84730(18) 0.41284(19) 0.0503(6) Uani 1 1 d .
H11 H 0.7384 0.8921 0.4774 0.060 Uiso 1 1 calc R
C12 C 0.9181(3) 0.82607(18) 0.39068(18) 0.0454(6) Uani 1 1 d .
C13 C 0.9383(3) 0.7606(2) 0.2962(2) 0.0551(7) Uani 1 1 d .
H13 H 1.0538 0.7483 0.2822 0.066 Uiso 1 1 calc R
C14 C 0.7834(3) 0.7133(2) 0.2224(2) 0.0536(7) Uani 1 1 d .
H14 H 0.7950 0.6677 0.1583 0.064 Uiso 1 1 calc R
C15 C 0.4278(3) 0.69273(17) 0.05749(17) 0.0447(6) Uani 1 1 d .
H15 H 0.5333 0.6627 0.0305 0.054 Uiso 1 1 calc R
C16 C 0.2565(3) 0.6296(2) -0.01596(19) 0.0496(6) Uani 1 1 d .
C17 C 0.0726(4) 0.6570(2) 0.0048(2) 0.0700(8) Uani 1 1 d .
H17A H -0.0199 0.6098 -0.0492 0.105 Uiso 1 1 calc R
H17B H 0.0575 0.7317 0.0062 0.105 Uiso 1 1 calc R
H17C H 0.0617 0.6472 0.0706 0.105 Uiso 1 1 calc R
C18 C 0.4378(4) 0.81536(18) 0.06541(19) 0.0527(7) Uani 1 1 d .
H18A H 0.3182 0.8410 0.0696 0.063 Uiso 1 1 calc R
H18B H 0.5218 0.8549 0.1292 0.063 Uiso 1 1 calc R
C19 C 0.3801(4) 0.8461(2) -0.1115(2) 0.0562(7) Uani 1 1 d .
C20 C 0.4971(4) 0.88475(19) -0.17276(19) 0.0526(7) Uani 1 1 d .
C21 C 0.4518(5) 0.9080(2) -0.2664(2) 0.0706(8) Uani 1 1 d .
H21 H 0.3316 0.8982 -0.3029 0.085 Uiso 1 1 calc R
C22 C 0.5926(6) 0.9466(2) -0.3039(2) 0.0809(10) Uani 1 1 d .
H22 H 0.5665 0.9628 -0.3671 0.097 Uiso 1 1 calc R
C23 C 0.7700(6) 0.9614(2) -0.2494(3) 0.0793(10) Uani 1 1 d .
H23 H 0.8615 0.9880 -0.2762 0.095 Uiso 1 1 calc R
C24 C 0.8153(4) 0.9377(2) -0.1558(2) 0.0698(8) Uani 1 1 d .
H24 H 0.9357 0.9471 -0.1195 0.084 Uiso 1 1 calc R
C25 C 0.6763(4) 0.89945(18) -0.11811(19) 0.0507(6) Uani 1 1 d .
C26 C 0.6777(4) 0.87076(19) -0.0198(2) 0.0538(7) Uani 1 1 d .

loop_
_atom_site_aniso_label
_atom_site_aniso_U_11
_atom_site_aniso_U_22
_atom_site_aniso_U_33
_atom_site_aniso_U_23
_atom_site_aniso_U_13
_atom_site_aniso_U_12
S1 0.0563(5) 0.0524(4) 0.0704(5) 0.0261(3) 0.0107(4) 0.0008(3)
O1 0.0517(12) 0.0876(14) 0.1026(16) 0.0425(11) 0.0246(11) 0.0100(10)
O2 0.0864(15) 0.0452(11) 0.0888(14) 0.0237(9) 0.0056(11) -0.0062(9)
O3 0.0741(14) 0.0857(14) 0.0453(11) 0.0125(9) -0.0005(10) -0.0028(10)
O4 0.0464(13) 0.1219(19) 0.0931(17) -0.0084(13) 0.0099(12) -0.0010(12)
O5 0.0655(13) 0.0671(12) 0.0569(12) -0.0049(9) 0.0028(10) 0.0116(9)
O6 0.0494(13) 0.1268(18) 0.0870(16) 0.0489(13) 0.0016(11) -0.0002(12)
O7 0.0639(13) 0.0972(15) 0.0723(14) 0.0389(11) -0.0112(11) -0.0034(10)
N1 0.0549(13) 0.0403(11) 0.0476(12) 0.0098(9) 0.0055(10) 0.0006(9)
N2 0.0495(15) 0.0581(13) 0.0612(16) 0.0133(11) 0.0035(12) -0.0004(11)
N3 0.0508(13) 0.0516(12) 0.0449(12) 0.0185(9) 0.0048(10) 0.0016(9)
C1 0.0651(18) 0.0464(14) 0.0576(16) 0.0244(12) 0.0166(14) 0.0056(12)
C2 0.080(2) 0.0562(16) 0.075(2) 0.0296(14) 0.0353(18) 0.0114(14)
C3 0.118(3) 0.0519(17) 0.0545(19) 0.0162(14) 0.032(2) 0.0019(17)
C4 0.103(3) 0.0486(16) 0.0527(18) 0.0229(13) 0.0125(17) 0.0015(15)
C5 0.138(3) 0.070(2) 0.059(2) 0.0191(16) -0.002(2) -0.008(2)
C6 0.074(2) 0.0673(17) 0.0550(18) 0.0264(14) 0.0072(15) 0.0157(14)
C7 0.0653(19) 0.0612(16) 0.0493(16) 0.0195(12) 0.0117(14) 0.0167(13)
C8 0.0430(14) 0.0399(12) 0.0468(14) 0.0110(10) 0.0104(11) 0.0060(10)
C9 0.0426(14) 0.0403(12) 0.0438(14) 0.0114(10) 0.0097(11) 0.0037(10)
C10 0.0408(14) 0.0490(13) 0.0480(14) 0.0106(11) 0.0132(12) 0.0041(11)
C11 0.0573(17) 0.0476(14) 0.0442(14) 0.0062(11) 0.0170(13) 0.0004(12)
C12 0.0428(15) 0.0438(13) 0.0466(14) 0.0119(11) 0.0045(11) -0.0020(10)
C13 0.0416(15) 0.0630(16) 0.0576(17) 0.0095(13) 0.0141(13) 0.0039(12)
C14 0.0483(16) 0.0589(15) 0.0484(15) 0.0022(12) 0.0174(13) 0.0031(12)
C15 0.0461(15) 0.0424(13) 0.0437(14) 0.0080(10) 0.0106(11) 0.0057(10)
C16 0.0525(16) 0.0499(14) 0.0460(15) 0.0138(12) 0.0082(12) 0.0091(11)
C17 0.0498(17) 0.0764(19) 0.077(2) 0.0102(15) 0.0132(15) 0.0076(14)
C18 0.0664(18) 0.0461(14) 0.0476(15) 0.0141(11) 0.0153(13) 0.0057(12)
C19 0.0567(19) 0.0585(16) 0.0515(16) 0.0154(12) 0.0065(14) 0.0074(13)
C20 0.0612(18) 0.0488(14) 0.0493(15) 0.0158(11) 0.0114(13) 0.0105(12)
C21 0.087(2) 0.0747(19) 0.0510(17) 0.0223(14) 0.0070(16) 0.0190(16)
C22 0.127(3) 0.072(2) 0.0596(19) 0.0295(16) 0.039(2) 0.032(2)
C23 0.105(3) 0.070(2) 0.084(2) 0.0330(17) 0.052(2) 0.0185(18)
C24 0.066(2) 0.0697(18) 0.082(2) 0.0266(16) 0.0279(17) 0.0132(14)
C25 0.0555(17) 0.0472(14) 0.0526(15) 0.0169(11) 0.0140(13) 0.0110(11)
C26 0.0524(17) 0.0507(15) 0.0560(17) 0.0169(12) 0.0026(14) 0.0057(12)

loop_
_atom_type_symbol
_atom_type_description
_atom_type_scat_dispersion_real
_atom_type_scat_dispersion_imag
_atom_type_scat_source
C C 0.0033 0.0016 'International Tables Vol C Tables 4.2.6.8 and 6.1.1.4'
H H 0.0000 0.0000 'International Tables Vol C Tables 4.2.6.8 and 6.1.1.4'
S S 0.1246 0.1234 'International Tables Vol C Tables 4.2.6.8 and 6.1.1.4'
O O 0.0106 0.0060 'International Tables Vol C Tables 4.2.6.8 and 6.1.1.4'
N N 0.0061 0.0033 'International Tables Vol C Tables 4.2.6.8 and 6.1.1.4'

loop_
_geom_angle_atom_site_label_1
_geom_angle_atom_site_label_2
_geom_angle_atom_site_label_3
_geom_angle
O1 S1 O2 120.73(12)
O1 S1 N1 107.38(11)
O2 S1 N1 104.62(11)
O1 S1 C1 107.80(13)
O2 S1 C1 108.33(11)
N1 S1 C1 107.28(11)
C8 N1 S1 121.54(15)
C8 N1 H1 119.2
S1 N1 H1 119.2
O4 N2 O3 123.5(2)
O4 N2 C12 118.2(2)
O3 N2 C12 118.2(2)
C26 N3 C19 111.6(2)
C26 N3 C18 123.3(2)
C19 N3 C18 124.9(2)
C7 C1 C2 119.0(3)
C7 C1 S1 120.1(2)
C2 C1 S1 120.8(2)
C3 C2 C1 119.5(3)
C3 C2 H2 120.2
C1 C2 H2 120.2
C2 C3 C4 121.9(3)
C2 C3 H3 119.0
C4 C3 H3 119.0
C3 C4 C6 117.4(3)
C3 C4 C5 121.6(3)
C6 C4 C5 121.0(3)
C4 C5 H5A 109.5
C4 C5 H5B 109.5
H5A C5 H5B 109.5
C4 C5 H5C 109.5
H5A C5 H5C 109.5
H5B C5 H5C 109.5
C7 C6 C4 122.2(3)
C7 C6 H6 118.9
C4 C6 H6 118.9
C6 C7 C1 119.9(3)
C6 C7 H7 120.0
C1 C7 H7 120.0
N1 C8 C9 111.79(18)
N1 C8 C15 107.69(17)
C9 C8 C15 113.21(19)
N1 C8 H8 108.0
C9 C8 H8 108.0
C15 C8 H8 108.0
C14 C9 C10 118.6(2)
C14 C9 C8 121.8(2)
C10 C9 C8 119.5(2)
C11 C10 C9 121.1(2)
C11 C10 H10 119.5
C9 C10 H10 119.5
C10 C11 C12 118.8(2)
C10 C11 H11 120.6
C12 C11 H11 120.6
C13 C12 C11 121.9(2)
C13 C12 N2 119.2(2)
C11 C12 N2 118.8(2)
C12 C13 C14 118.6(2)
C12 C13 H13 120.7
C14 C13 H13 120.7
C13 C14 C9 121.0(2)
C13 C14 H14 119.5
C9 C14 H14 119.5
C16 C15 C8 109.84(19)
C16 C15 C18 112.7(2)
C8 C15 C18 110.56(17)
C16 C15 H15 107.9
C8 C15 H15 107.9
C18 C15 H15 107.9
O5 C16 C17 119.4(2)
O5 C16 C15 120.1(2)
C17 C16 C15 120.4(2)
C16 C17 H17A 109.5
C16 C17 H17B 109.5
H17A C17 H17B 109.5
C16 C17 H17C 109.5
H17A C17 H17C 109.5
H17B C17 H17C 109.5
N3 C18 C15 113.63(18)
N3 C18 H18A 108.8
C15 C18 H18A 108.8
N3 C18 H18B 108.8
C15 C18 H18B 108.8
H18A C18 H18B 107.7
O6 C19 N3 123.7(3)
O6 C19 C20 130.2(3)
N3 C19 C20 106.1(2)
C21 C20 C25 121.4(3)
C21 C20 C19 130.3(3)
C25 C20 C19 108.3(2)
C20 C21 C22 117.3(3)
C20 C21 H21 121.3
C22 C21 H21 121.3
C23 C22 C21 121.1(3)
C23 C22 H22 119.4
C21 C22 H22 119.4
C22 C23 C24 121.5(3)
C22 C23 H23 119.3
C24 C23 H23 119.3
C23 C24 C25 117.6(3)
C23 C24 H24 121.2
C25 C24 H24 121.2
C24 C25 C20 121.0(3)
C24 C25 C26 131.0(3)
C20 C25 C26 107.9(2)
O7 C26 N3 124.3(3)
O7 C26 C25 129.7(3)
N3 C26 C25 106.1(2)

loop_
_geom_bond_atom_site_label_1
_geom_bond_atom_site_label_2
_geom_bond_distance
S1 O1 1.425(2)
S1 O2 1.4268(17)
S1 N1 1.622(2)
S1 C1 1.760(3)
O3 N2 1.220(3)
O4 N2 1.217(3)
O5 C16 1.216(3)
O6 C19 1.202(3)
O7 C26 1.206(3)
N1 C8 1.484(3)
N1 H1 0.8600
N2 C12 1.470(3)
N3 C26 1.394(3)
N3 C19 1.396(3)
N3 C18 1.443(3)
C1 C7 1.377(4)
C1 C2 1.399(4)
C2 C3 1.380(4)
C2 H2 0.9300
C3 C4 1.373(4)
C3 H3 0.9300
C4 C6 1.382(4)
C4 C5 1.507(4)
C5 H5A 0.9600
C5 H5B 0.9600
C5 H5C 0.9600
C6 C7 1.372(4)
C6 H6 0.9300
C7 H7 0.9300
C8 C9 1.515(3)
C8 C15 1.533(3)
C8 H8 0.9800
C9 C14 1.383(3)
C9 C10 1.387(3)
C10 C11 1.369(3)
C10 H10 0.9300
C11 C12 1.374(3)
C11 H11 0.9300
C12 C13 1.370(3)
C13 C14 1.381(3)
C13 H13 0.9300
C14 H14 0.9300
C15 C16 1.518(3)
C15 C18 1.538(3)
C15 H15 0.9800
C16 C17 1.492(3)
C17 H17A 0.9600
C17 H17B 0.9600
C17 H17C 0.9600
C18 H18A 0.9700
C18 H18B 0.9700
C19 C20 1.478(4)
C20 C21 1.376(4)
C20 C25 1.387(4)
C21 C22 1.387(4)
C21 H21 0.9300
C22 C23 1.375(5)
C22 H22 0.9300
C23 C24 1.379(4)
C23 H23 0.9300
C24 C25 1.376(4)
C24 H24 0.9300
C25 C26 1.485(4)
